data_4080457
loop_
_publ_author_name
'Hu, Shaowei'
'Shima, Takanori'
'Luo, Yi'
'Hou, Zhaomin'

_publ_section_title
;
 Tetranuclear Zirconium and Hafnium Polyhydride Complexes Composed of the
 &#x201C;CpMH2&#x201D; Units
;
_journal_issue 7
_journal_name_full Organometallics
_journal_page_first 2145
_journal_paper_doi 10.1021/om400012a
_journal_volume 32
_journal_year 2013
_chemical_formula_sum 'C48 H92 Si4 Zr4'
_chemical_formula_weight 1146.46
_chemical_name_systematic
; 
 ? 
;
_space_group_IT_number 114
_symmetry_cell_setting tetragonal
_symmetry_space_group_name_Hall 'P -4 2n'
_symmetry_space_group_name_H-M 'P -4 21 c'
_atom_sites_solution_hydrogens geom
_atom_sites_solution_primary direct
_atom_sites_solution_secondary difmap
_audit_creation_method SHELXL-97
_cell_angle_alpha 90.00
_cell_angle_beta 90.00
_cell_angle_gamma 90.00
_cell_formula_units_Z 2
_cell_length_a 16.2485(14)
_cell_length_b 16.2485(14)
_cell_length_c 12.1427(15)
_cell_measurement_reflns_used 19541
_cell_measurement_temperature 173(2)
_cell_measurement_theta_max 27.57
_cell_measurement_theta_min 1.77
_cell_volume 3205.8(6)
_computing_cell_refinement 'Bruker SMART'
_computing_data_collection 'Bruker SMART'
_computing_data_reduction 'Bruker SHELXTL'
_computing_molecular_graphics 'Bruker SHELXTL'
_computing_publication_material 'Bruker SHELXTL'
_computing_structure_refinement 'SHELXL-97 (Sheldrick, 1997)'
_computing_structure_solution 'SHELXS-97 (Sheldrick, 1990)'
_diffrn_ambient_temperature 173(2)
_diffrn_measured_fraction_theta_full 0.997
_diffrn_measured_fraction_theta_max 0.997
_diffrn_measurement_device_type 'CCD area detector'
_diffrn_measurement_method 'phi and omega scans'
_diffrn_radiation_monochromator graphite
_diffrn_radiation_source 'fine-focus sealed tube'
_diffrn_radiation_type MoK\a
_diffrn_radiation_wavelength 0.71073
_diffrn_reflns_av_R_equivalents 0.0431
_diffrn_reflns_av_sigmaI/netI 0.0288
_diffrn_reflns_limit_h_max 21
_diffrn_reflns_limit_h_min -20
_diffrn_reflns_limit_k_max 20
_diffrn_reflns_limit_k_min -21
_diffrn_reflns_limit_l_max 7
_diffrn_reflns_limit_l_min -15
_diffrn_reflns_number 19541
_diffrn_reflns_theta_full 27.57
_diffrn_reflns_theta_max 27.57
_diffrn_reflns_theta_min 1.77
_exptl_absorpt_coefficient_mu 0.732
_exptl_absorpt_correction_T_max 0.8675
_exptl_absorpt_correction_T_min 0.7584
_exptl_absorpt_correction_type multi-scan
_exptl_absorpt_process_details SADABS
_exptl_crystal_colour dark-green
_exptl_crystal_density_diffrn 1.188
_exptl_crystal_density_method 'not measured'
_exptl_crystal_description needle
_exptl_crystal_F_000 1192
_exptl_crystal_size_max 0.40
_exptl_crystal_size_mid 0.40
_exptl_crystal_size_min 0.20
_platon_squeeze_details
;
;
_refine_diff_density_max 0.422
_refine_diff_density_min -0.352
_refine_diff_density_rms 0.065
_refine_ls_abs_structure_details 'Flack H D (1983), Acta Cryst. A39, 876-881'
_refine_ls_abs_structure_Flack -0.05(4)
_refine_ls_extinction_method none
_refine_ls_goodness_of_fit_ref 1.064
_refine_ls_hydrogen_treatment mixed
_refine_ls_matrix_type full
_refine_ls_number_parameters 141
_refine_ls_number_reflns 3672
_refine_ls_number_restraints 4
_refine_ls_restrained_S_all 1.065
_refine_ls_R_factor_all 0.0250
_refine_ls_R_factor_gt 0.0232
_refine_ls_shift/su_max 0.001
_refine_ls_shift/su_mean 0.000
_refine_ls_structure_factor_coef Fsqd
_refine_ls_weighting_details 'calc w=1/[\s^2^(Fo^2^)+(0.0384P)^2^+0.2452P] where P=(Fo^2^+2Fc^2^)/3'
_refine_ls_weighting_scheme calc
_refine_ls_wR_factor_gt 0.0660
_refine_ls_wR_factor_ref 0.0664
_reflns_number_gt 3463
_reflns_number_total 3672
_reflns_threshold_expression >2sigma(I)
_cod_data_source_file om400012a_si_002.cif
_cod_data_source_block 2Zr_THF
_cod_depositor_comments
;
The following automatic conversions were performed:

'_symmetry_cell_setting' value 'Tetragonal' changed to 'tetragonal'
according to /home/saulius/struct/CIF-dictionaries/cif_core.dic
dictionary named 'cif_core.dic' version 2.4.2 from
2011-04-26.

'_exptl_absorpt_correction_type' value 'Multi-scan'
changed to 'multi-scan' according to
/home/saulius/struct/CIF-dictionaries/cif_core.dic dictionary named
'cif_core.dic' version 2.4.2 from 2011-04-26.

Automatic conversion script
Id: cif_fix_values 1891 2012-01-12 08:04:46Z andrius 
;
_cod_original_sg_symbol_H-M P_-4_21_c
_cod_database_code 4080457

loop_
_symmetry_equiv_pos_as_xyz
'x, y, z'
'-x, -y, z'
'y, -x, -z'
'-y, x, -z'
'-x+1/2, y+1/2, -z+1/2'
'x+1/2, -y+1/2, -z+1/2'
'-y+1/2, -x+1/2, z+1/2'
'y+1/2, x+1/2, z+1/2'

loop_
_atom_site_label
_atom_site_type_symbol
_atom_site_fract_x
_atom_site_fract_y
_atom_site_fract_z
_atom_site_U_iso_or_equiv
_atom_site_adp_type
_atom_site_occupancy
_atom_site_symmetry_multiplicity
_atom_site_calc_flag
_atom_site_refinement_flags
Zr1 Zr 0.939618(12) 0.073397(12) 0.089124(19) 0.01756(7) Uani 1 1 d D
Si1 Si 0.76901(5) 0.23263(5) 0.01537(7) 0.02972(18) Uani 1 1 d .
C1 C 0.83317(15) 0.18249(15) 0.1251(2) 0.0238(5) Uani 1 1 d .
C2 C 0.91022(15) 0.21516(15) 0.1637(2) 0.0247(5) Uani 1 1 d .
C3 C 0.93750(15) 0.16774(15) 0.2555(2) 0.0244(5) Uani 1 1 d .
C4 C 0.87772(16) 0.10541(15) 0.2754(2) 0.0252(5) Uani 1 1 d .
C5 C 0.81380(15) 0.11439(15) 0.1977(2) 0.0251(5) Uani 1 1 d .
C6 C 0.95198(18) 0.29099(15) 0.1215(2) 0.0355(6) Uani 1 1 d .
H6A H 0.9266 0.3397 0.1549 0.053 Uiso 1 1 calc R
H6B H 0.9462 0.2937 0.0413 0.053 Uiso 1 1 calc R
H6C H 1.0105 0.2892 0.1409 0.053 Uiso 1 1 calc R
C7 C 1.01286(16) 0.18374(18) 0.3230(2) 0.0332(6) Uani 1 1 d .
H7A H 1.0540 0.2120 0.2778 0.050 Uiso 1 1 calc R
H7B H 1.0355 0.1314 0.3492 0.050 Uiso 1 1 calc R
H7C H 0.9984 0.2183 0.3863 0.050 Uiso 1 1 calc R
C8 C 0.87938(19) 0.04519(18) 0.3704(2) 0.0351(6) Uani 1 1 d .
H8A H 0.8466 0.0670 0.4315 0.053 Uiso 1 1 calc R
H8B H 0.9363 0.0371 0.3948 0.053 Uiso 1 1 calc R
H8C H 0.8563 -0.0076 0.3465 0.053 Uiso 1 1 calc R
C9 C 0.73627(16) 0.06271(18) 0.1972(2) 0.0355(6) Uani 1 1 d .
H9A H 0.7473 0.0097 0.2328 0.053 Uiso 1 1 calc R
H9B H 0.7187 0.0533 0.1210 0.053 Uiso 1 1 calc R
H9C H 0.6927 0.0916 0.2373 0.053 Uiso 1 1 calc R
C10 C 0.66598(18) 0.1835(2) -0.0013(3) 0.0502(9) Uani 1 1 d .
H10A H 0.6323 0.2167 -0.0514 0.075 Uiso 1 1 calc R
H10B H 0.6388 0.1800 0.0706 0.075 Uiso 1 1 calc R
H10C H 0.6727 0.1281 -0.0318 0.075 Uiso 1 1 calc R
C11 C 0.7492(2) 0.34215(18) 0.0563(3) 0.0411(7) Uani 1 1 d .
H11A H 0.8018 0.3709 0.0656 0.062 Uiso 1 1 calc R
H11B H 0.7186 0.3433 0.1258 0.062 Uiso 1 1 calc R
H11C H 0.7169 0.3695 -0.0012 0.062 Uiso 1 1 calc R
C12 C 0.8199(2) 0.2318(2) -0.1228(3) 0.0520(9) Uani 1 1 d .
H12A H 0.8692 0.2665 -0.1206 0.078 Uiso 1 1 calc R
H12B H 0.7816 0.2531 -0.1782 0.078 Uiso 1 1 calc R
H12C H 0.8355 0.1753 -0.1418 0.078 Uiso 1 1 calc R
H1 H 1.0000 0.0000 0.0000 0.050 Uiso 1 4 d S
H2 H 0.8584(19) 0.0175(18) 0.003(2) 0.050 Uiso 1 1 d D
H3 H 1.0000 0.0000 0.176(4) 0.050 Uiso 1 2 d SD
H4 H 1.070(5) 0.058(4) 0.087(6) 0.050 Uiso 0.25 1 d PD

loop_
_atom_site_aniso_label
_atom_site_aniso_U_11
_atom_site_aniso_U_22
_atom_site_aniso_U_33
_atom_site_aniso_U_23
_atom_site_aniso_U_13
_atom_site_aniso_U_12
Zr1 0.01984(11) 0.01930(11) 0.01353(11) -0.00043(9) 0.00054(9) 0.00143(8)
Si1 0.0338(4) 0.0337(4) 0.0217(4) -0.0003(3) -0.0026(3) 0.0130(3)
C1 0.0272(12) 0.0238(11) 0.0204(13) -0.0035(9) 0.0030(10) 0.0080(10)
C2 0.0290(12) 0.0251(12) 0.0200(12) -0.0050(9) 0.0021(10) 0.0044(10)
C3 0.0282(12) 0.0270(11) 0.0179(12) -0.0043(9) -0.0008(10) 0.0045(10)
C4 0.0299(12) 0.0261(12) 0.0194(13) -0.0022(10) 0.0058(10) 0.0059(10)
C5 0.0269(12) 0.0260(12) 0.0222(13) -0.0008(10) 0.0060(10) 0.0028(10)
C6 0.0413(15) 0.0283(13) 0.0369(16) -0.0057(11) 0.0045(12) -0.0023(12)
C7 0.0336(14) 0.0406(15) 0.0253(14) -0.0089(12) -0.0067(11) 0.0025(12)
C8 0.0466(16) 0.0367(15) 0.0221(13) 0.0040(12) 0.0081(12) 0.0147(13)
C9 0.0272(12) 0.0412(15) 0.0381(16) -0.0013(13) 0.0079(11) -0.0042(12)
C10 0.0409(17) 0.0488(18) 0.061(2) -0.0078(17) -0.0173(17) 0.0159(14)
C11 0.0524(18) 0.0350(15) 0.0360(17) 0.0013(12) -0.0039(13) 0.0176(13)
C12 0.062(2) 0.067(2) 0.0266(16) 0.0033(15) -0.0039(15) 0.0226(18)

loop_
_atom_type_symbol
_atom_type_description
_atom_type_scat_dispersion_real
_atom_type_scat_dispersion_imag
_atom_type_scat_source
C C 0.0033 0.0016 'International Tables Vol C Tables 4.2.6.8 and 6.1.1.4'
H H 0.0000 0.0000 'International Tables Vol C Tables 4.2.6.8 and 6.1.1.4'
Si Si 0.0817 0.0704 'International Tables Vol C Tables 4.2.6.8 and 6.1.1.4'
Zr Zr -2.9673 0.5597 'International Tables Vol C Tables 4.2.6.8 and 6.1.1.4'

loop_
_geom_angle_atom_site_label_1
_geom_angle_atom_site_label_2
_geom_angle_atom_site_label_3
_geom_angle
_geom_angle_site_symmetry_1
_geom_angle_site_symmetry_3
C1 Zr1 C2 33.20(8) . .
C1 Zr1 C5 33.45(8) . .
C2 Zr1 C5 54.36(8) . .
C1 Zr1 C4 54.99(8) . .
C2 Zr1 C4 54.24(8) . .
C5 Zr1 C4 32.43(8) . .
C1 Zr1 C3 55.00(8) . .
C2 Zr1 C3 32.77(8) . .
C5 Zr1 C3 54.06(8) . .
C4 Zr1 C3 32.65(7) . .
C1 Zr1 Zr1 124.97(6) . 4_645
C2 Zr1 Zr1 152.35(6) . 4_645
C5 Zr1 Zr1 119.93(6) . 4_645
C4 Zr1 Zr1 138.37(6) . 4_645
C3 Zr1 Zr1 170.77(6) . 4_645
C1 Zr1 Zr1 131.06(6) . 3_665
C2 Zr1 Zr1 116.72(6) . 3_665
C5 Zr1 Zr1 163.56(6) . 3_665
C4 Zr1 Zr1 157.62(6) . 3_665
C3 Zr1 Zr1 127.73(6) . 3_665
Zr1 Zr1 Zr1 60.297(10) 4_645 3_665
C1 Zr1 Zr1 168.90(6) . 2_755
C2 Zr1 Zr1 145.70(6) . 2_755
C5 Zr1 Zr1 135.97(6) . 2_755
C4 Zr1 Zr1 114.30(6) . 2_755
C3 Zr1 Zr1 118.38(6) . 2_755
Zr1 Zr1 Zr1 59.851(5) 4_645 2_755
Zr1 Zr1 Zr1 59.851(5) 3_665 2_755
C1 Zr1 H1 154.58(6) . .
C2 Zr1 H1 151.96(6) . .
C5 Zr1 H1 152.71(6) . .
C4 Zr1 H1 148.23(6) . .
C3 Zr1 H1 147.82(6) . .
Zr1 Zr1 H1 35.385(4) 4_645 .
Zr1 Zr1 H1 35.385(4) 3_665 .
Zr1 Zr1 H1 35.022(8) 2_755 .
C1 Zr1 H2 87.4(10) . .
C2 Zr1 H2 120.0(10) . .
C5 Zr1 H2 81.5(10) . .
C4 Zr1 H2 108.2(9) . .
C3 Zr1 H2 135.5(10) . .
Zr1 Zr1 H2 39.8(10) 4_645 .
Zr1 Zr1 H2 94.0(9) 3_665 .
Zr1 Zr1 H2 94.1(10) 2_755 .
H1 Zr1 H2 75.2(10) . .
C1 Zr1 H3 135.5(11) . .
C2 Zr1 H3 118.7(10) . .
C5 Zr1 H3 107.4(10) . .
C4 Zr1 H3 80.6(11) . .
C3 Zr1 H3 86.8(11) . .
Zr1 Zr1 H3 88.9(10) 4_645 .
Zr1 Zr1 H3 88.9(10) 3_665 .
Zr1 Zr1 H3 34.3(12) 2_755 .
H1 Zr1 H3 69.3(12) . .
H2 Zr1 H3 111.5(11) . .
C1 Zr1 H4 140(2) . .
C2 Zr1 H4 107(3) . .
C5 Zr1 H4 147(3) . .
C4 Zr1 H4 116(2) . .
C3 Zr1 H4 95(3) . .
Zr1 Zr1 H4 89(3) 4_645 .
Zr1 Zr1 H4 44(2) 3_665 .
Zr1 Zr1 H4 44(2) 2_755 .
H1 Zr1 H4 53(3) . .
H2 Zr1 H4 128(3) . .
H3 Zr1 H4 53.9(7) . .
C10 Si1 C12 107.24(17) . .
C10 Si1 C11 106.29(14) . .
C12 Si1 C11 108.69(15) . .
C10 Si1 C1 112.92(14) . .
C12 Si1 C1 112.81(13) . .
C11 Si1 C1 108.61(13) . .
C2 C1 C5 105.8(2) . .
C2 C1 Si1 123.66(19) . .
C5 C1 Si1 129.97(19) . .
C2 C1 Zr1 73.62(14) . .
C5 C1 Zr1 73.55(14) . .
Si1 C1 Zr1 124.38(12) . .
C3 C2 C1 109.0(2) . .
C3 C2 C6 124.8(2) . .
C1 C2 C6 126.0(2) . .
C3 C2 Zr1 74.24(13) . .
C1 C2 Zr1 73.18(13) . .
C6 C2 Zr1 122.94(17) . .
C4 C3 C2 107.7(2) . .
C4 C3 C7 126.1(2) . .
C2 C3 C7 126.1(2) . .
C4 C3 Zr1 73.38(14) . .
C2 C3 Zr1 72.99(13) . .
C7 C3 Zr1 122.03(17) . .
C5 C4 C3 108.4(2) . .
C5 C4 C8 126.2(2) . .
C3 C4 C8 125.2(2) . .
C5 C4 Zr1 73.51(14) . .
C3 C4 Zr1 73.97(14) . .
C8 C4 Zr1 122.82(16) . .
C4 C5 C1 109.0(2) . .
C4 C5 C9 123.9(2) . .
C1 C5 C9 127.0(2) . .
C4 C5 Zr1 74.06(14) . .
C1 C5 Zr1 73.00(14) . .
C9 C5 Zr1 121.72(17) . .
C2 C6 H6A 109.5 . .
C2 C6 H6B 109.5 . .
H6A C6 H6B 109.5 . .
C2 C6 H6C 109.5 . .
H6A C6 H6C 109.5 . .
H6B C6 H6C 109.5 . .
C3 C7 H7A 109.5 . .
C3 C7 H7B 109.5 . .
H7A C7 H7B 109.5 . .
C3 C7 H7C 109.5 . .
H7A C7 H7C 109.5 . .
H7B C7 H7C 109.5 . .
C4 C8 H8A 109.5 . .
C4 C8 H8B 109.5 . .
H8A C8 H8B 109.5 . .
C4 C8 H8C 109.5 . .
H8A C8 H8C 109.5 . .
H8B C8 H8C 109.5 . .
C5 C9 H9A 109.5 . .
C5 C9 H9B 109.5 . .
H9A C9 H9B 109.5 . .
C5 C9 H9C 109.5 . .
H9A C9 H9C 109.5 . .
H9B C9 H9C 109.5 . .
Si1 C10 H10A 109.5 . .
Si1 C10 H10B 109.5 . .
H10A C10 H10B 109.5 . .
Si1 C10 H10C 109.5 . .
H10A C10 H10C 109.5 . .
H10B C10 H10C 109.5 . .
Si1 C11 H11A 109.5 . .
Si1 C11 H11B 109.5 . .
H11A C11 H11B 109.5 . .
Si1 C11 H11C 109.5 . .
H11A C11 H11C 109.5 . .
H11B C11 H11C 109.5 . .
Si1 C12 H12A 109.5 . .
Si1 C12 H12B 109.5 . .
H12A C12 H12B 109.5 . .
Si1 C12 H12C 109.5 . .
H12A C12 H12C 109.5 . .
H12B C12 H12C 109.5 . .

loop_
_geom_bond_atom_site_label_1
_geom_bond_atom_site_label_2
_geom_bond_distance
_geom_bond_site_symmetry_2
Zr1 C1 2.515(2) .
Zr1 C2 2.521(2) .
Zr1 C5 2.522(2) .
Zr1 C4 2.529(3) .
Zr1 C3 2.537(2) .
Zr1 Zr1 3.0748(4) 4_645
Zr1 Zr1 3.0748(4) 3_665
Zr1 Zr1 3.0886(5) 2_755
Zr1 H1 1.8857(3) .
Zr1 H2 1.91(2) .
Zr1 H3 1.87(3) .
Zr1 H4 2.13(7) .
Si1 C10 1.865(3) .
Si1 C12 1.870(3) .
Si1 C11 1.875(3) .
Si1 C1 1.877(3) .
C1 C2 1.438(4) .
C1 C5 1.449(4) .
C2 C3 1.427(3) .
C2 C6 1.497(3) .
C3 C4 1.424(3) .
C3 C7 1.496(3) .
C4 C5 1.411(4) .
C4 C8 1.514(4) .
C5 C9 1.514(4) .
C6 H6A 0.9800 .
C6 H6B 0.9800 .
C6 H6C 0.9800 .
C7 H7A 0.9800 .
C7 H7B 0.9800 .
C7 H7C 0.9800 .
C8 H8A 0.9800 .
C8 H8B 0.9800 .
C8 H8C 0.9800 .
C9 H9A 0.9800 .
C9 H9B 0.9800 .
C9 H9C 0.9800 .
C10 H10A 0.9800 .
C10 H10B 0.9800 .
C10 H10C 0.9800 .
C11 H11A 0.9800 .
C11 H11B 0.9800 .
C11 H11C 0.9800 .
C12 H12A 0.9800 .
C12 H12B 0.9800 .
C12 H12C 0.9800 .

loop_
_platon_squeeze_void_nr
_platon_squeeze_void_average_x
_platon_squeeze_void_average_y
_platon_squeeze_void_average_z
_platon_squeeze_void_volume
_platon_squeeze_void_count_electrons
_platon_squeeze_void_content
1 0.000 0.500 0.016 369 94 ' '
2 0.500 1.000 -0.031 369 94 ' '
